data_1557904
loop_
_publ_author_name
'Okude, Ryo'
'Mori, Genki'
'Yagi, Akiko'
'Itami, Kenichiro'

_publ_section_title
;
 Programmable synthesis of multiply arylated cubanes through C--H
 metalation and arylation
;
_journal_issue 29
_journal_name_full 'Chemical Science'
_journal_page_first 7672
_journal_page_last 7675
_journal_paper_doi 10.1039/D0SC01909G
_journal_volume 11
_journal_year 2020
_chemical_formula_sum 'C31 H42 N2 O4'
_chemical_formula_weight 506.66
_space_group_crystal_system monoclinic
_space_group_IT_number 14
_space_group_name_Hall '-P 2yn'
_space_group_name_H-M_alt 'P 1 21/n 1'
_atom_sites_solution_hydrogens geom
_audit_creation_method SHELXL-2016/6
_audit_update_record
;
2020-03-30 deposited with the CCDC.	2020-04-24 downloaded from the CCDC.
;
_cell_angle_alpha 90
_cell_angle_beta 101.9476(17)
_cell_angle_gamma 90
_cell_formula_units_Z 4
_cell_length_a 12.9747(2)
_cell_length_b 12.3749(2)
_cell_length_c 17.7595(3)
_cell_measurement_reflns_used 19565
_cell_measurement_temperature 123(2)
_cell_measurement_theta_max 30.5650
_cell_measurement_theta_min 2.7050
_cell_volume 2789.71(8)
_computing_cell_refinement 'CrysAlisPro 1.171.38.41 (Rigaku OD, 2015)'
_computing_data_collection 'CrysAlisPro 1.171.38.41 (Rigaku OD, 2015)'
_computing_data_reduction 'CrysAlisPro 1.171.38.41 (Rigaku OD, 2015)'
_computing_molecular_graphics 'Yadokari-XG 2009 (Wakita Nemoto et al., 2009)'
_computing_publication_material 'Yadokari-XG 2009 (Wakita,Nemoto et al., 2009)'
_computing_structure_refinement 'SHELXL-2016/6 (Sheldrick, 2016)'
_computing_structure_solution SIR97
_diffrn_ambient_temperature 123(2)
_diffrn_measured_fraction_theta_full 0.998
_diffrn_measured_fraction_theta_max 0.998
_diffrn_measurement_device_type 'dtrek-CrysAlisPro-abstract goniometer imported rigaku-d*trek images'
_diffrn_measurement_method '\w scans'
_diffrn_radiation_monochromator graphite
_diffrn_radiation_type MoK\a
_diffrn_radiation_wavelength 0.71073
_diffrn_reflns_av_R_equivalents 0.0214
_diffrn_reflns_av_unetI/netI 0.0141
_diffrn_reflns_Laue_measured_fraction_full 0.998
_diffrn_reflns_Laue_measured_fraction_max 0.998
_diffrn_reflns_limit_h_max 15
_diffrn_reflns_limit_h_min -15
_diffrn_reflns_limit_k_max 14
_diffrn_reflns_limit_k_min -14
_diffrn_reflns_limit_l_max 21
_diffrn_reflns_limit_l_min -21
_diffrn_reflns_number 29403
_diffrn_reflns_point_group_measured_fraction_full 0.998
_diffrn_reflns_point_group_measured_fraction_max 0.998
_diffrn_reflns_theta_full 24.996
_diffrn_reflns_theta_max 24.996
_diffrn_reflns_theta_min 2.344
_diffrn_source 'fine-focus sealed X-ray tube'
_exptl_absorpt_coefficient_mu 0.079
_exptl_absorpt_correction_T_max 1.00000
_exptl_absorpt_correction_T_min 0.83277
_exptl_absorpt_correction_type multi-scan
_exptl_absorpt_process_details
;
CrysAlisPro 1.171.38.41 (Rigaku Oxford Diffraction, 2015)
Empirical absorption correction using spherical harmonics,
 implemented in SCALE3 ABSPACK scaling algorithm.
;
_exptl_crystal_colour colorless
_exptl_crystal_density_diffrn 1.206
_exptl_crystal_description block
_exptl_crystal_F_000 1096
_exptl_crystal_size_max 0.200
_exptl_crystal_size_mid 0.200
_exptl_crystal_size_min 0.100
_refine_diff_density_max 0.239
_refine_diff_density_min -0.220
_refine_diff_density_rms 0.036
_refine_ls_extinction_method none
_refine_ls_goodness_of_fit_ref 1.035
_refine_ls_hydrogen_treatment constr
_refine_ls_matrix_type full
_refine_ls_number_parameters 343
_refine_ls_number_reflns 4911
_refine_ls_number_restraints 0
_refine_ls_restrained_S_all 1.035
_refine_ls_R_factor_all 0.0374
_refine_ls_R_factor_gt 0.0343
_refine_ls_shift/su_max 0.001
_refine_ls_shift/su_mean 0.000
_refine_ls_structure_factor_coef Fsqd
_refine_ls_weighting_details 'w=1/[\s^2^(Fo^2^)+(0.0405P)^2^+1.1239P] where P=(Fo^2^+2Fc^2^)/3'
_refine_ls_weighting_scheme calc
_refine_ls_wR_factor_gt 0.0866
_refine_ls_wR_factor_ref 0.0887
_reflns_Friedel_coverage 0.000
_reflns_number_gt 4475
_reflns_number_total 4911
_reflns_threshold_expression 'I > 2\s(I)'
_cod_data_source_file d0sc01909g2.cif
_cod_data_source_block 2f
_cod_depositor_comments
;Adding full bibliography for 1557900--1557907.cif.

 Adding full bibliography for 1557900--1557907.cif.
;
_cod_original_sg_symbol_H-M 'P 21/n'
_cod_database_code 1557904
_shelx_shelxl_version_number 2016/6
_shelx_space_group_comment
;
The symmetry employed for this shelxl refinement is uniquely defined
by the following loop, which should always be used as a source of
symmetry information in preference to the above space-group names.
They are only intended as comments.
;
_shelx_estimated_absorpt_t_min 0.984
_shelx_estimated_absorpt_t_max 0.992

loop_
_space_group_symop_operation_xyz
'x, y, z'
'-x+1/2, y+1/2, -z+1/2'
'-x, -y, -z'
'x-1/2, -y-1/2, z-1/2'

loop_
_atom_site_label
_atom_site_type_symbol
_atom_site_fract_x
_atom_site_fract_y
_atom_site_fract_z
_atom_site_U_iso_or_equiv
_atom_site_adp_type
_atom_site_occupancy
_atom_site_site_symmetry_order
_atom_site_calc_flag
_atom_site_refinement_flags_posn
_atom_site_refinement_flags_adp
_atom_site_refinement_flags_occupancy
_atom_site_disorder_assembly
_atom_site_disorder_group
O1 O 0.86761(8) 0.71570(8) 0.49159(7) 0.0437(3) Uani 1 1 d . . . . .
C1 C 0.79413(10) 0.65709(10) 0.46734(7) 0.0236(3) Uani 1 1 d . . . . .
O2 O 0.70299(7) 0.69093(7) 0.42462(5) 0.0288(2) Uani 1 1 d . . . . .
C2 C 0.68844(11) 0.80665(10) 0.41219(8) 0.0295(3) Uani 1 1 d . . . . .
H1 H 0.708045 0.827861 0.363261 0.035 Uiso 1 1 calc R U . . .
H2 H 0.733437 0.847178 0.454708 0.035 Uiso 1 1 calc R U . . .
C3 C 0.57616(12) 0.83101(12) 0.40922(12) 0.0520(5) Uani 1 1 d . . . . .
H3 H 0.532331 0.789177 0.367751 0.078 Uiso 1 1 calc R U . . .
H4 H 0.563503 0.908325 0.399500 0.078 Uiso 1 1 calc R U . . .
H5 H 0.558181 0.811684 0.458452 0.078 Uiso 1 1 calc R U . . .
C4 C 0.79325(9) 0.53836(9) 0.48188(6) 0.0204(3) Uani 1 1 d . . . . .
C5 C 0.70544(9) 0.47446(10) 0.45240(7) 0.0223(3) Uani 1 1 d . . . . .
H34 H 0.645178 0.505897 0.420338 0.027 Uiso 1 1 calc R U . . .
C6 C 0.70605(9) 0.36561(10) 0.46978(7) 0.0215(3) Uani 1 1 d . . . . .
H35 H 0.645807 0.322803 0.449828 0.026 Uiso 1 1 calc R U . . .
C7 C 0.79432(9) 0.31768(9) 0.51641(6) 0.0180(2) Uani 1 1 d . . . . .
C8 C 0.88230(9) 0.38144(10) 0.54431(6) 0.0197(2) Uani 1 1 d . . . . .
H36 H 0.943376 0.349709 0.575156 0.024 Uiso 1 1 calc R U . . .
C9 C 0.88156(9) 0.49104(10) 0.52745(6) 0.0208(3) Uani 1 1 d . . . . .
H37 H 0.941851 0.533887 0.547216 0.025 Uiso 1 1 calc R U . . .
C10 C 0.79115(9) 0.20184(9) 0.53654(6) 0.0173(2) Uani 1 1 d . . . . .
C11 C 0.74880(9) 0.10646(9) 0.47817(6) 0.0174(2) Uani 1 1 d . . . . .
C12 C 0.68132(9) 0.06258(9) 0.53490(6) 0.0191(2) Uani 1 1 d . . . . .
H38 H 0.606409 0.038177 0.519752 0.023 Uiso 1 1 calc R U . . .
C13 C 0.72149(9) 0.15628(9) 0.59234(6) 0.0188(2) Uani 1 1 d . . . . .
H39 H 0.676124 0.200994 0.619367 0.023 Uiso 1 1 calc R U . . .
C14 C 0.81693(9) 0.08463(9) 0.63334(6) 0.0181(2) Uani 1 1 d . . . . .
C15 C 0.77564(9) -0.00981(9) 0.57528(6) 0.0191(2) Uani 1 1 d . . . . .
H40 H 0.770269 -0.087438 0.589628 0.023 Uiso 1 1 calc R U . . .
C16 C 0.84439(9) 0.03450(9) 0.51944(6) 0.0184(2) Uani 1 1 d . . . . .
H41 H 0.889679 -0.010552 0.492568 0.022 Uiso 1 1 calc R U . . .
C17 C 0.88475(9) 0.12870(9) 0.57696(6) 0.0179(2) Uani 1 1 d . . . . .
H42 H 0.959788 0.152612 0.592379 0.021 Uiso 1 1 calc R U . . .
C18 C 0.70248(9) 0.11720(9) 0.39344(6) 0.0176(2) Uani 1 1 d . . . . .
O3 O 0.60802(6) 0.09737(7) 0.37044(5) 0.0248(2) Uani 1 1 d . . . . .
N1 N 0.76607(7) 0.14821(8) 0.34596(5) 0.0176(2) Uani 1 1 d . . . . .
C19 C 0.72394(9) 0.15333(10) 0.26168(6) 0.0209(3) Uani 1 1 d . . . . .
H6 H 0.783960 0.175198 0.237621 0.025 Uiso 1 1 calc R U . . .
C20 C 0.68779(12) 0.04298(11) 0.22893(7) 0.0341(3) Uani 1 1 d . . . . .
H7 H 0.746561 -0.008195 0.240834 0.051 Uiso 1 1 calc R U . . .
H8 H 0.663800 0.048496 0.172995 0.051 Uiso 1 1 calc R U . . .
H9 H 0.629699 0.017474 0.251853 0.051 Uiso 1 1 calc R U . . .
C21 C 0.63973(10) 0.23980(11) 0.24027(7) 0.0296(3) Uani 1 1 d . . . . .
H10 H 0.576837 0.218738 0.259191 0.044 Uiso 1 1 calc R U . . .
H11 H 0.621592 0.247689 0.184168 0.044 Uiso 1 1 calc R U . . .
H12 H 0.666490 0.308715 0.263636 0.044 Uiso 1 1 calc R U . . .
C22 C 0.87879(9) 0.17410(10) 0.37325(7) 0.0207(3) Uani 1 1 d . . . . .
H13 H 0.894035 0.170146 0.430731 0.025 Uiso 1 1 calc R U . . .
C23 C 0.94867(10) 0.09108(12) 0.34506(8) 0.0326(3) Uani 1 1 d . . . . .
H14 H 0.930646 0.018594 0.360454 0.049 Uiso 1 1 calc R U . . .
H15 H 1.022679 0.106466 0.367743 0.049 Uiso 1 1 calc R U . . .
H16 H 0.937687 0.094702 0.288839 0.049 Uiso 1 1 calc R U . . .
C24 C 0.90453(10) 0.28853(11) 0.35148(7) 0.0272(3) Uani 1 1 d . . . . .
H17 H 0.896323 0.293564 0.295479 0.041 Uiso 1 1 calc R U . . .
H18 H 0.977319 0.306046 0.376234 0.041 Uiso 1 1 calc R U . . .
H19 H 0.856495 0.339601 0.368706 0.041 Uiso 1 1 calc R U . . .
C25 C 0.86130(9) 0.07431(9) 0.71826(6) 0.0183(2) Uani 1 1 d . . . . .
O4 O 0.95367(6) 0.09909(7) 0.74336(5) 0.0255(2) Uani 1 1 d . . . . .
N2 N 0.79742(7) 0.03616(8) 0.76370(5) 0.0202(2) Uani 1 1 d . . . . .
C26 C 0.84013(10) 0.02038(10) 0.84706(6) 0.0239(3) Uani 1 1 d . . . . .
H20 H 0.780763 -0.007263 0.869681 0.029 Uiso 1 1 calc R U . . .
C27 C 0.87632(12) 0.12600(12) 0.88830(7) 0.0359(3) Uani 1 1 d . . . . .
H21 H 0.934475 0.156381 0.867617 0.054 Uiso 1 1 calc R U . . .
H22 H 0.900209 0.112181 0.943500 0.054 Uiso 1 1 calc R U . . .
H23 H 0.817555 0.177337 0.880317 0.054 Uiso 1 1 calc R U . . .
C28 C 0.92482(10) -0.06677(11) 0.86036(8) 0.0317(3) Uani 1 1 d . . . . .
H24 H 0.896256 -0.133503 0.834455 0.048 Uiso 1 1 calc R U . . .
H25 H 0.947508 -0.080238 0.915696 0.048 Uiso 1 1 calc R U . . .
H26 H 0.985205 -0.042654 0.839493 0.048 Uiso 1 1 calc R U . . .
C29 C 0.68661(9) 0.00567(11) 0.73382(7) 0.0248(3) Uani 1 1 d . . . . .
H27 H 0.671539 0.019107 0.677068 0.030 Uiso 1 1 calc R U . . .
C30 C 0.66669(11) -0.11377(12) 0.74525(8) 0.0352(3) Uani 1 1 d . . . . .
H28 H 0.716903 -0.157005 0.723697 0.053 Uiso 1 1 calc R U . . .
H29 H 0.594709 -0.132117 0.719048 0.053 Uiso 1 1 calc R U . . .
H30 H 0.675631 -0.129118 0.800354 0.053 Uiso 1 1 calc R U . . .
C31 C 0.61259(11) 0.07789(13) 0.76771(8) 0.0377(3) Uani 1 1 d . . . . .
H31 H 0.625743 0.067767 0.823613 0.057 Uiso 1 1 calc R U . . .
H32 H 0.539414 0.058710 0.745189 0.057 Uiso 1 1 calc R U . . .
H33 H 0.625002 0.153620 0.756114 0.057 Uiso 1 1 calc R U . . .

loop_
_atom_site_aniso_label
_atom_site_aniso_U_11
_atom_site_aniso_U_22
_atom_site_aniso_U_33
_atom_site_aniso_U_23
_atom_site_aniso_U_13
_atom_site_aniso_U_12
O1 0.0370(6) 0.0235(5) 0.0634(7) 0.0057(5) -0.0063(5) -0.0069(4)
C1 0.0276(6) 0.0213(6) 0.0228(6) 0.0002(5) 0.0071(5) 0.0000(5)
O2 0.0328(5) 0.0154(4) 0.0351(5) 0.0020(4) -0.0001(4) 0.0010(4)
C2 0.0398(7) 0.0140(6) 0.0341(7) 0.0026(5) 0.0065(6) 0.0013(5)
C3 0.0400(9) 0.0218(7) 0.0907(13) 0.0078(8) 0.0055(9) 0.0036(6)
C4 0.0257(6) 0.0192(6) 0.0182(5) -0.0002(5) 0.0085(5) 0.0013(5)
C5 0.0227(6) 0.0215(6) 0.0219(6) 0.0012(5) 0.0026(5) 0.0036(5)
C6 0.0206(6) 0.0207(6) 0.0225(6) -0.0016(5) 0.0033(5) -0.0012(5)
C7 0.0216(6) 0.0184(6) 0.0155(5) -0.0006(4) 0.0077(4) 0.0018(5)
C8 0.0198(6) 0.0223(6) 0.0174(5) 0.0001(5) 0.0045(4) 0.0024(5)
C9 0.0213(6) 0.0224(6) 0.0195(6) -0.0031(5) 0.0061(5) -0.0030(5)
C10 0.0181(5) 0.0181(6) 0.0158(5) -0.0007(4) 0.0037(4) 0.0006(4)
C11 0.0184(6) 0.0164(5) 0.0179(5) 0.0000(4) 0.0051(5) 0.0003(4)
C12 0.0198(6) 0.0207(6) 0.0174(5) 0.0004(5) 0.0048(4) -0.0018(5)
C13 0.0195(6) 0.0205(6) 0.0171(5) 0.0001(5) 0.0053(4) 0.0012(5)
C14 0.0194(6) 0.0175(6) 0.0181(6) 0.0008(4) 0.0056(4) 0.0002(4)
C15 0.0224(6) 0.0183(6) 0.0171(5) 0.0009(4) 0.0053(5) -0.0011(5)
C16 0.0212(6) 0.0175(6) 0.0171(5) 0.0014(4) 0.0055(4) 0.0019(5)
C17 0.0188(6) 0.0183(6) 0.0170(5) 0.0015(4) 0.0045(4) 0.0001(5)
C18 0.0212(6) 0.0131(5) 0.0186(6) -0.0002(4) 0.0045(5) 0.0016(4)
O3 0.0206(4) 0.0312(5) 0.0218(4) 0.0028(4) 0.0024(3) -0.0050(4)
N1 0.0184(5) 0.0185(5) 0.0158(5) 0.0006(4) 0.0033(4) 0.0010(4)
C19 0.0244(6) 0.0236(6) 0.0148(5) 0.0015(5) 0.0041(5) -0.0013(5)
C20 0.0504(9) 0.0312(7) 0.0208(6) -0.0064(5) 0.0077(6) -0.0075(6)
C21 0.0275(7) 0.0339(7) 0.0255(6) 0.0089(5) 0.0014(5) 0.0038(6)
C22 0.0175(6) 0.0264(6) 0.0185(6) 0.0031(5) 0.0039(4) 0.0014(5)
C23 0.0271(7) 0.0414(8) 0.0311(7) 0.0071(6) 0.0102(6) 0.0131(6)
C24 0.0259(6) 0.0316(7) 0.0240(6) 0.0031(5) 0.0053(5) -0.0070(5)
C25 0.0211(6) 0.0153(5) 0.0187(6) -0.0002(4) 0.0046(5) 0.0005(4)
O4 0.0227(4) 0.0313(5) 0.0217(4) 0.0017(4) 0.0031(3) -0.0071(4)
N2 0.0195(5) 0.0256(5) 0.0156(5) 0.0022(4) 0.0035(4) -0.0014(4)
C26 0.0258(6) 0.0298(7) 0.0157(6) 0.0039(5) 0.0035(5) -0.0035(5)
C27 0.0509(9) 0.0379(8) 0.0187(6) -0.0028(6) 0.0070(6) -0.0096(7)
C28 0.0288(7) 0.0378(8) 0.0266(7) 0.0110(6) 0.0016(5) 0.0004(6)
C29 0.0185(6) 0.0367(7) 0.0192(6) 0.0041(5) 0.0038(5) -0.0029(5)
C30 0.0330(7) 0.0410(8) 0.0311(7) 0.0015(6) 0.0057(6) -0.0143(6)
C31 0.0284(7) 0.0561(10) 0.0310(7) 0.0106(7) 0.0119(6) 0.0112(7)

loop_
_atom_type_symbol
_atom_type_description
_atom_type_scat_dispersion_real
_atom_type_scat_dispersion_imag
_atom_type_scat_source
C C 0.0033 0.0016 'International Tables Vol C Tables 4.2.6.8 and 6.1.1.4'
H H 0.0000 0.0000 'International Tables Vol C Tables 4.2.6.8 and 6.1.1.4'
N N 0.0061 0.0033 'International Tables Vol C Tables 4.2.6.8 and 6.1.1.4'
O O 0.0106 0.0060 'International Tables Vol C Tables 4.2.6.8 and 6.1.1.4'

loop_
_geom_angle_atom_site_label_1
_geom_angle_atom_site_label_2
_geom_angle_atom_site_label_3
_geom_angle
_geom_angle_site_symmetry_1
_geom_angle_site_symmetry_3
_geom_angle_publ_flag
O1 C1 O2 123.88(11) . . ?
O1 C1 C4 124.40(12) . . ?
O2 C1 C4 111.72(10) . . ?
C1 O2 C2 117.86(10) . . ?
O2 C2 C3 107.58(11) . . ?
O2 C2 H1 110.2 . . ?
C3 C2 H1 110.2 . . ?
O2 C2 H2 110.2 . . ?
C3 C2 H2 110.2 . . ?
H1 C2 H2 108.5 . . ?
C2 C3 H3 109.5 . . ?
C2 C3 H4 109.5 . . ?
H3 C3 H4 109.5 . . ?
C2 C3 H5 109.5 . . ?
H3 C3 H5 109.5 . . ?
H4 C3 H5 109.5 . . ?
C9 C4 C5 119.38(11) . . ?
C9 C4 C1 118.77(11) . . ?
C5 C4 C1 121.84(11) . . ?
C6 C5 C4 120.12(11) . . ?
C6 C5 H34 119.9 . . ?
C4 C5 H34 119.9 . . ?
C5 C6 C7 120.79(11) . . ?
C5 C6 H35 119.6 . . ?
C7 C6 H35 119.6 . . ?
C8 C7 C6 118.75(11) . . ?
C8 C7 C10 121.66(10) . . ?
C6 C7 C10 119.57(10) . . ?
C9 C8 C7 120.56(11) . . ?
C9 C8 H36 119.7 . . ?
C7 C8 H36 119.7 . . ?
C4 C9 C8 120.38(11) . . ?
C4 C9 H37 119.8 . . ?
C8 C9 H37 119.8 . . ?
C7 C10 C17 127.83(10) . . ?
C7 C10 C13 123.10(9) . . ?
C17 C10 C13 89.79(8) . . ?
C7 C10 C11 125.73(9) . . ?
C17 C10 C11 90.02(8) . . ?
C13 C10 C11 88.78(8) . . ?
C18 C11 C12 120.92(9) . . ?
C18 C11 C16 128.78(9) . . ?
C12 C11 C16 89.76(8) . . ?
C18 C11 C10 126.71(9) . . ?
C12 C11 C10 90.10(8) . . ?
C16 C11 C10 89.08(8) . . ?
C13 C12 C11 90.42(8) . . ?
C13 C12 C15 90.13(8) . . ?
C11 C12 C15 90.29(8) . . ?
C13 C12 H38 125.1 . . ?
C11 C12 H38 125.1 . . ?
C15 C12 H38 125.1 . . ?
C12 C13 C14 90.46(8) . . ?
C12 C13 C10 90.70(8) . . ?
C14 C13 C10 89.64(8) . . ?
C12 C13 H39 125.1 . . ?
C14 C13 H39 125.1 . . ?
C10 C13 H39 125.1 . . ?
C25 C14 C17 121.53(9) . . ?
C25 C14 C13 127.80(9) . . ?
C17 C14 C13 90.02(8) . . ?
C25 C14 C15 126.89(9) . . ?
C17 C14 C15 89.99(8) . . ?
C13 C14 C15 89.24(8) . . ?
C16 C15 C12 90.19(8) . . ?
C16 C15 C14 89.64(8) . . ?
C12 C15 C14 90.17(8) . . ?
C16 C15 H40 125.3 . . ?
C12 C15 H40 125.3 . . ?
C14 C15 H40 125.3 . . ?
C15 C16 C17 90.28(8) . . ?
C15 C16 C11 89.76(8) . . ?
C17 C16 C11 90.43(8) . . ?
C15 C16 H41 125.2 . . ?
C17 C16 H41 125.2 . . ?
C11 C16 H41 125.2 . . ?
C14 C17 C10 90.54(8) . . ?
C14 C17 C16 90.09(8) . . ?
C10 C17 C16 90.48(8) . . ?
C14 C17 H42 125.0 . . ?
C10 C17 H42 125.0 . . ?
C16 C17 H42 125.0 . . ?
O3 C18 N1 122.88(10) . . ?
O3 C18 C11 118.48(10) . . ?
N1 C18 C11 118.64(10) . . ?
C18 N1 C22 123.20(9) . . ?
C18 N1 C19 119.74(9) . . ?
C22 N1 C19 117.02(9) . . ?
N1 C19 C20 111.56(10) . . ?
N1 C19 C21 112.19(10) . . ?
C20 C19 C21 112.82(11) . . ?
N1 C19 H6 106.6 . . ?
C20 C19 H6 106.6 . . ?
C21 C19 H6 106.6 . . ?
C19 C20 H7 109.5 . . ?
C19 C20 H8 109.5 . . ?
H7 C20 H8 109.5 . . ?
C19 C20 H9 109.5 . . ?
H7 C20 H9 109.5 . . ?
H8 C20 H9 109.5 . . ?
C19 C21 H10 109.5 . . ?
C19 C21 H11 109.5 . . ?
H10 C21 H11 109.5 . . ?
C19 C21 H12 109.5 . . ?
H10 C21 H12 109.5 . . ?
H11 C21 H12 109.5 . . ?
N1 C22 C23 111.24(10) . . ?
N1 C22 C24 111.87(9) . . ?
C23 C22 C24 111.55(10) . . ?
N1 C22 H13 107.3 . . ?
C23 C22 H13 107.3 . . ?
C24 C22 H13 107.3 . . ?
C22 C23 H14 109.5 . . ?
C22 C23 H15 109.5 . . ?
H14 C23 H15 109.5 . . ?
C22 C23 H16 109.5 . . ?
H14 C23 H16 109.5 . . ?
H15 C23 H16 109.5 . . ?
C22 C24 H17 109.5 . . ?
C22 C24 H18 109.5 . . ?
H17 C24 H18 109.5 . . ?
C22 C24 H19 109.5 . . ?
H17 C24 H19 109.5 . . ?
H18 C24 H19 109.5 . . ?
O4 C25 N2 122.81(10) . . ?
O4 C25 C14 119.01(10) . . ?
N2 C25 C14 118.17(10) . . ?
C25 N2 C29 123.06(9) . . ?
C25 N2 C26 119.48(9) . . ?
C29 N2 C26 117.43(9) . . ?
N2 C26 C28 110.91(10) . . ?
N2 C26 C27 112.42(10) . . ?
C28 C26 C27 113.09(11) . . ?
N2 C26 H20 106.6 . . ?
C28 C26 H20 106.6 . . ?
C27 C26 H20 106.6 . . ?
C26 C27 H21 109.5 . . ?
C26 C27 H22 109.5 . . ?
H21 C27 H22 109.5 . . ?
C26 C27 H23 109.5 . . ?
H21 C27 H23 109.5 . . ?
H22 C27 H23 109.5 . . ?
C26 C28 H24 109.5 . . ?
C26 C28 H25 109.5 . . ?
H24 C28 H25 109.5 . . ?
C26 C28 H26 109.5 . . ?
H24 C28 H26 109.5 . . ?
H25 C28 H26 109.5 . . ?
N2 C29 C30 112.36(10) . . ?
N2 C29 C31 110.79(11) . . ?
C30 C29 C31 112.25(11) . . ?
N2 C29 H27 107.0 . . ?
C30 C29 H27 107.0 . . ?
C31 C29 H27 107.0 . . ?
C29 C30 H28 109.5 . . ?
C29 C30 H29 109.5 . . ?
H28 C30 H29 109.5 . . ?
C29 C30 H30 109.5 . . ?
H28 C30 H30 109.5 . . ?
H29 C30 H30 109.5 . . ?
C29 C31 H31 109.5 . . ?
C29 C31 H32 109.5 . . ?
H31 C31 H32 109.5 . . ?
C29 C31 H33 109.5 . . ?
H31 C31 H33 109.5 . . ?
H32 C31 H33 109.5 . . ?

loop_
_geom_bond_atom_site_label_1
_geom_bond_atom_site_label_2
_geom_bond_distance
_geom_bond_site_symmetry_2
_geom_bond_publ_flag
O1 C1 1.2044(15) . ?
C1 O2 1.3334(15) . ?
C1 C4 1.4922(17) . ?
O2 C2 1.4553(14) . ?
C2 C3 1.478(2) . ?
C2 H1 0.9900 . ?
C2 H2 0.9900 . ?
C3 H3 0.9800 . ?
C3 H4 0.9800 . ?
C3 H5 0.9800 . ?
C4 C9 1.3881(17) . ?
C4 C5 1.3967(17) . ?
C5 C6 1.3816(17) . ?
C5 H34 0.9500 . ?
C6 C7 1.3988(16) . ?
C6 H35 0.9500 . ?
C7 C8 1.3917(16) . ?
C7 C10 1.4799(16) . ?
C8 C9 1.3886(17) . ?
C8 H36 0.9500 . ?
C9 H37 0.9500 . ?
C10 C17 1.5647(15) . ?
C10 C13 1.5772(15) . ?
C10 C11 1.5918(15) . ?
C11 C18 1.5062(15) . ?
C11 C12 1.5627(15) . ?
C11 C16 1.5785(15) . ?
C12 C13 1.5610(16) . ?
C12 C15 1.5655(16) . ?
C12 H38 1.0000 . ?
C13 C14 1.5737(15) . ?
C13 H39 1.0000 . ?
C14 C25 1.5042(15) . ?
C14 C17 1.5618(15) . ?
C14 C15 1.5771(16) . ?
C15 C16 1.5640(15) . ?
C15 H40 1.0000 . ?
C16 C17 1.5670(16) . ?
C16 H41 1.0000 . ?
C17 H42 1.0000 . ?
C18 O3 1.2336(14) . ?
C18 N1 1.3517(15) . ?
N1 C22 1.4775(14) . ?
N1 C19 1.4848(14) . ?
C19 C20 1.5200(17) . ?
C19 C21 1.5203(17) . ?
C19 H6 1.0000 . ?
C20 H7 0.9800 . ?
C20 H8 0.9800 . ?
C20 H9 0.9800 . ?
C21 H10 0.9800 . ?
C21 H11 0.9800 . ?
C21 H12 0.9800 . ?
C22 C23 1.5219(17) . ?
C22 C24 1.5230(17) . ?
C22 H13 1.0000 . ?
C23 H14 0.9800 . ?
C23 H15 0.9800 . ?
C23 H16 0.9800 . ?
C24 H17 0.9800 . ?
C24 H18 0.9800 . ?
C24 H19 0.9800 . ?
C25 O4 1.2280(14) . ?
C25 N2 1.3557(15) . ?
N2 C29 1.4747(14) . ?
N2 C26 1.4823(14) . ?
C26 C28 1.5228(18) . ?
C26 C27 1.5241(18) . ?
C26 H20 1.0000 . ?
C27 H21 0.9800 . ?
C27 H22 0.9800 . ?
C27 H23 0.9800 . ?
C28 H24 0.9800 . ?
C28 H25 0.9800 . ?
C28 H26 0.9800 . ?
C29 C30 1.5213(19) . ?
C29 C31 1.5240(19) . ?
C29 H27 1.0000 . ?
C30 H28 0.9800 . ?
C30 H29 0.9800 . ?
C30 H30 0.9800 . ?
C31 H31 0.9800 . ?
C31 H32 0.9800 . ?
C31 H33 0.9800 . ?

loop_
_geom_torsion_atom_site_label_1
_geom_torsion_atom_site_label_2
_geom_torsion_atom_site_label_3
_geom_torsion_atom_site_label_4
_geom_torsion
_geom_torsion_site_symmetry_1
_geom_torsion_site_symmetry_2
_geom_torsion_site_symmetry_3
_geom_torsion_site_symmetry_4
_geom_torsion_publ_flag
O1 C1 O2 C2 -5.47(18) . . . . ?
C4 C1 O2 C2 173.99(10) . . . . ?
C1 O2 C2 C3 -145.52(13) . . . . ?
O1 C1 C4 C9 1.26(18) . . . . ?
O2 C1 C4 C9 -178.19(10) . . . . ?
O1 C1 C4 C5 179.79(12) . . . . ?
O2 C1 C4 C5 0.34(16) . . . . ?
C9 C4 C5 C6 1.22(17) . . . . ?
C1 C4 C5 C6 -177.29(11) . . . . ?
C4 C5 C6 C7 -0.48(17) . . . . ?
C5 C6 C7 C8 -0.79(17) . . . . ?
C5 C6 C7 C10 177.62(10) . . . . ?
C6 C7 C8 C9 1.32(16) . . . . ?
C10 C7 C8 C9 -177.05(10) . . . . ?
C5 C4 C9 C8 -0.69(17) . . . . ?
C1 C4 C9 C8 177.87(10) . . . . ?
C7 C8 C9 C4 -0.59(17) . . . . ?
C8 C7 C10 C17 -11.50(17) . . . . ?
C6 C7 C10 C17 170.14(10) . . . . ?
C8 C7 C10 C13 108.55(13) . . . . ?
C6 C7 C10 C13 -69.82(14) . . . . ?
C8 C7 C10 C11 -135.50(11) . . . . ?
C6 C7 C10 C11 46.14(15) . . . . ?
C7 C10 C11 C18 -1.61(17) . . . . ?
C17 C10 C11 C18 -140.71(11) . . . . ?
C13 C10 C11 C18 129.51(11) . . . . ?
C7 C10 C11 C12 -131.57(11) . . . . ?
C17 C10 C11 C12 89.34(8) . . . . ?
C13 C10 C11 C12 -0.45(8) . . . . ?
C7 C10 C11 C16 138.67(11) . . . . ?
C17 C10 C11 C16 -0.42(8) . . . . ?
C13 C10 C11 C16 -90.21(8) . . . . ?
C18 C11 C12 C13 -133.79(10) . . . . ?
C16 C11 C12 C13 89.53(8) . . . . ?
C10 C11 C12 C13 0.45(8) . . . . ?
C18 C11 C12 C15 136.08(10) . . . . ?
C16 C11 C12 C15 -0.60(8) . . . . ?
C10 C11 C12 C15 -89.67(8) . . . . ?
C11 C12 C13 C14 -90.11(8) . . . . ?
C15 C12 C13 C14 0.18(8) . . . . ?
C11 C12 C13 C10 -0.46(8) . . . . ?
C15 C12 C13 C10 89.83(8) . . . . ?
C7 C10 C13 C12 133.56(11) . . . . ?
C17 C10 C13 C12 -89.57(8) . . . . ?
C11 C10 C13 C12 0.45(8) . . . . ?
C7 C10 C13 C14 -135.98(11) . . . . ?
C17 C10 C13 C14 0.88(8) . . . . ?
C11 C10 C13 C14 90.91(8) . . . . ?
C12 C13 C14 C25 -138.73(11) . . . . ?
C10 C13 C14 C25 130.57(11) . . . . ?
C12 C13 C14 C17 89.81(8) . . . . ?
C10 C13 C14 C17 -0.89(8) . . . . ?
C12 C13 C14 C15 -0.18(8) . . . . ?
C10 C13 C14 C15 -90.88(8) . . . . ?
C13 C12 C15 C16 -89.82(8) . . . . ?
C11 C12 C15 C16 0.60(8) . . . . ?
C13 C12 C15 C14 -0.18(8) . . . . ?
C11 C12 C15 C14 90.24(8) . . . . ?
C25 C14 C15 C16 -130.48(11) . . . . ?
C17 C14 C15 C16 0.35(8) . . . . ?
C13 C14 C15 C16 90.37(8) . . . . ?
C25 C14 C15 C12 139.33(11) . . . . ?
C17 C14 C15 C12 -89.84(8) . . . . ?
C13 C14 C15 C12 0.18(8) . . . . ?
C12 C15 C16 C17 89.83(8) . . . . ?
C14 C15 C16 C17 -0.35(8) . . . . ?
C12 C15 C16 C11 -0.60(8) . . . . ?
C14 C15 C16 C11 -90.77(8) . . . . ?
C18 C11 C16 C15 -130.37(12) . . . . ?
C12 C11 C16 C15 0.60(8) . . . . ?
C10 C11 C16 C15 90.70(8) . . . . ?
C18 C11 C16 C17 139.34(11) . . . . ?
C12 C11 C16 C17 -89.68(8) . . . . ?
C10 C11 C16 C17 0.42(8) . . . . ?
C25 C14 C17 C10 -135.10(10) . . . . ?
C13 C14 C17 C10 0.89(8) . . . . ?
C15 C14 C17 C10 90.13(8) . . . . ?
C25 C14 C17 C16 134.42(10) . . . . ?
C13 C14 C17 C16 -89.58(8) . . . . ?
C15 C14 C17 C16 -0.35(8) . . . . ?
C7 C10 C17 C14 132.63(11) . . . . ?
C13 C10 C17 C14 -0.89(8) . . . . ?
C11 C10 C17 C14 -89.67(8) . . . . ?
C7 C10 C17 C16 -137.28(11) . . . . ?
C13 C10 C17 C16 89.20(8) . . . . ?
C11 C10 C17 C16 0.42(8) . . . . ?
C15 C16 C17 C14 0.35(8) . . . . ?
C11 C16 C17 C14 90.11(8) . . . . ?
C15 C16 C17 C10 -90.19(8) . . . . ?
C11 C16 C17 C10 -0.43(8) . . . . ?
C12 C11 C18 O3 4.73(16) . . . . ?
C16 C11 C18 O3 123.08(12) . . . . ?
C10 C11 C18 O3 -111.95(12) . . . . ?
C12 C11 C18 N1 -175.34(10) . . . . ?
C16 C11 C18 N1 -56.99(16) . . . . ?
C10 C11 C18 N1 67.98(14) . . . . ?
O3 C18 N1 C22 178.80(10) . . . . ?
C11 C18 N1 C22 -1.13(16) . . . . ?
O3 C18 N1 C19 -3.58(16) . . . . ?
C11 C18 N1 C19 176.49(9) . . . . ?
C18 N1 C19 C20 -62.04(14) . . . . ?
C22 N1 C19 C20 115.72(12) . . . . ?
C18 N1 C19 C21 65.66(13) . . . . ?
C22 N1 C19 C21 -116.58(11) . . . . ?
C18 N1 C22 C23 112.40(12) . . . . ?
C19 N1 C22 C23 -65.27(13) . . . . ?
C18 N1 C22 C24 -122.10(11) . . . . ?
C19 N1 C22 C24 60.23(13) . . . . ?
C17 C14 C25 O4 -1.53(16) . . . . ?
C13 C14 C25 O4 -119.98(13) . . . . ?
C15 C14 C25 O4 115.88(13) . . . . ?
C17 C14 C25 N2 179.50(10) . . . . ?
C13 C14 C25 N2 61.04(15) . . . . ?
C15 C14 C25 N2 -63.10(15) . . . . ?
O4 C25 N2 C29 -179.64(11) . . . . ?
C14 C25 N2 C29 -0.70(16) . . . . ?
O4 C25 N2 C26 -1.67(17) . . . . ?
C14 C25 N2 C26 177.26(10) . . . . ?
C25 N2 C26 C28 -64.73(14) . . . . ?
C29 N2 C26 C28 113.35(12) . . . . ?
C25 N2 C26 C27 62.98(14) . . . . ?
C29 N2 C26 C27 -118.94(12) . . . . ?
C25 N2 C29 C30 117.00(12) . . . . ?
C26 N2 C29 C30 -61.01(14) . . . . ?
C25 N2 C29 C31 -116.55(12) . . . . ?
C26 N2 C29 C31 65.45(14) . . . . ?
